data_4131698
loop_
_publ_author_name
'Bag, Prasenjit'
'Porzelt, Amelie'
'Altmann, Philipp J.'
'Inoue, Shigeyoshi'

_publ_section_title
;
 A Stable Neutral Compound with an Aluminum-Aluminum Double Bond.
;
_journal_issue 41
_journal_name_full 'Journal of the American Chemical Society'
_journal_page_first 14384
_journal_page_last 14387
_journal_paper_doi 10.1021/jacs.7b08890
_journal_volume 139
_journal_year 2017
_chemical_compound_source 'see text'
_chemical_formula_moiety 'C42 H86 Al2 N4 Si2, C7 H8'
_chemical_formula_sum 'C49 H94 Al2 N4 Si2'
_chemical_formula_weight 849.42
_space_group_IT_number 15
_space_group_name_Hall '-C 2yc'
_space_group_name_H-M_alt 'C 1 2/c 1'
_symmetry_cell_setting monoclinic
_symmetry_Int_Tables_number 15
_symmetry_space_group_name_Hall '-C 2yc'
_symmetry_space_group_name_H-M 'C 1 2/c 1'
_atom_sites_solution_hydrogens geom
_cell_angle_alpha 90
_cell_angle_beta 123.683(1)
_cell_angle_gamma 90
_cell_formula_units_Z 8
_cell_length_a 31.4094(16)
_cell_length_b 17.7939(8)
_cell_length_c 23.1766(12)
_cell_measurement_reflns_used 9028
_cell_measurement_temperature 100
_cell_measurement_theta_max 25.4555
_cell_measurement_theta_min 2.2698
_cell_volume 10778.7(9)
_computing_cell_refinement 'SAINT (Bruker, 2014)'
_computing_data_collection 'APEX III Control Software (Bruker, 2015)'
_computing_data_reduction 'SAINT (Bruker, 2014)'
_computing_molecular_graphics 'PLATON (Spek, 2011)'
_computing_publication_material 'PLATON (Spek, 2011), enCIFer (Allen, 2014)'
_computing_structure_refinement 'SHELXL2014 (Sheldrick, 2014), SHELXLE (Huebschle, 2011)'
_computing_structure_solution 'SHELXT (Sheldrick, 2015)'
_diffrn_ambient_temperature 100
_diffrn_detector ' CMOS plate '
_diffrn_detector_area_resol_mean 16
_diffrn_measured_fraction_theta_full 0.999
_diffrn_measured_fraction_theta_max 0.999
_diffrn_measurement_device ' \k-geometry diffractometer '
_diffrn_measurement_device_type ' Bruker Photon CMOS '
_diffrn_measurement_method ' phi- and omega-rotation '
_diffrn_radiation_monochromator 'Helios optic'
_diffrn_radiation_probe x-ray
_diffrn_radiation_source 'IMS microsource'
_diffrn_radiation_type MoK\a
_diffrn_radiation_wavelength 0.71073
_diffrn_reflns_av_R_equivalents 0.0795
_diffrn_reflns_av_unetI/netI 0.0382
_diffrn_reflns_limit_h_max 37
_diffrn_reflns_limit_h_min -37
_diffrn_reflns_limit_k_max 21
_diffrn_reflns_limit_k_min -18
_diffrn_reflns_limit_l_max 27
_diffrn_reflns_limit_l_min -27
_diffrn_reflns_number 118256
_diffrn_reflns_reduction_process
;
;
_diffrn_reflns_theta_full 25.03
_diffrn_reflns_theta_max 25.03
_diffrn_reflns_theta_min 2.27
_exptl_absorpt_coefficient_mu 0.132
_exptl_absorpt_correction_T_max 0.7452
_exptl_absorpt_correction_T_min 0.6850
_exptl_absorpt_correction_type multi-scan
_exptl_absorpt_process_details 'SADABS 2014/5, Bruker, 2014'
_exptl_crystal_colour 'clear yellow'
_exptl_crystal_density_diffrn 1.047
_exptl_crystal_density_method 'Not Measured'
_exptl_crystal_description fragment
_exptl_crystal_F_000 3760
_exptl_crystal_size_max 0.525
_exptl_crystal_size_mid 0.415
_exptl_crystal_size_min 0.320
_refine_diff_density_max 0.377
_refine_diff_density_min -0.312
_refine_diff_density_rms 0.043
_refine_ls_extinction_method none
_refine_ls_goodness_of_fit_ref 1.062
_refine_ls_hydrogen_treatment constr
_refine_ls_matrix_type full
_refine_ls_number_parameters 606
_refine_ls_number_reflns 9537
_refine_ls_number_restraints 99
_refine_ls_restrained_S_all 1.068
_refine_ls_R_factor_all 0.0618
_refine_ls_R_factor_gt 0.0413
_refine_ls_shift/su_max 0.001
_refine_ls_shift/su_mean 0.000
_refine_ls_structure_factor_coef Fsqd
_refine_ls_weighting_details 'W=1/[\S^2^(FO^2^)+(0.0430P)^2^+10.8807P] WHERE P=(FO^2^+2FC^2^)/3'
_refine_ls_weighting_scheme calc
_refine_ls_wR_factor_gt 0.0916
_refine_ls_wR_factor_ref 0.0970
_reflns_number_gt 7772
_reflns_number_total 9537
_reflns_threshold_expression I>2\s(I)
_cod_data_source_file ja7b08890_si_005.cif
_cod_data_source_block 5
_cod_original_sg_symbol_H-M 'C 2/c'
_cod_database_code 4131698

loop_
_space_group_symop_id
_space_group_symop_operation_xyz
1 x,y,z
2 -x,y,1/2-z
3 -x,-y,-z
4 x,-y,1/2+z
5 1/2+x,1/2+y,z
6 1/2-x,1/2+y,1/2-z
7 1/2-x,1/2-y,-z
8 1/2+x,1/2-y,1/2+z

loop_
_atom_site_label
_atom_site_type_symbol
_atom_site_fract_x
_atom_site_fract_y
_atom_site_fract_z
_atom_site_U_iso_or_equiv
_atom_site_adp_type
_atom_site_occupancy
_atom_site_site_symmetry_order
_atom_site_calc_flag
_atom_site_refinement_flags_posn
_atom_site_refinement_flags_adp
_atom_site_refinement_flags_occupancy
_atom_site_disorder_assembly
_atom_site_disorder_group
Si1 Si 0.58377(2) 0.59963(3) 0.93509(2) 0.01547(11) Uani 1 1 d . . . . .
Al1 Al 0.54498(2) 0.63582(3) 0.81019(3) 0.01203(11) Uani 1 1 d . . . . .
N1 N 0.60428(5) 0.54632(7) 0.76573(7) 0.0134(3) Uani 1 1 d . . . . .
N2 N 0.62340(5) 0.66265(7) 0.76806(7) 0.0153(3) Uani 1 1 d . . . . .
C1 C 0.51887(7) 0.74278(9) 0.78981(9) 0.0185(4) Uani 1 1 d . . . . .
H1A H 0.5012 0.7553 0.8131 0.022 Uiso 1 1 calc R U . . .
H1B H 0.5471 0.7790 0.8047 0.022 Uiso 1 1 calc R U . . .
C2 C 0.59819(6) 0.61547(9) 0.78516(8) 0.0134(3) Uani 1 1 d . . . . .
C3 C 0.63172(6) 0.55058(9) 0.73516(9) 0.0165(4) Uani 1 1 d . . . . .
C4 C 0.64413(7) 0.62378(10) 0.73687(9) 0.0177(4) Uani 1 1 d . . . . .
C5 C 0.58429(6) 0.47777(9) 0.77946(9) 0.0152(4) Uani 1 1 d . . . . .
H5 H 0.5680 0.4948 0.8039 0.018 Uiso 1 1 calc R U . . .
C6 C 0.62806(7) 0.42554(9) 0.82943(10) 0.0214(4) Uani 1 1 d . . . . .
H6A H 0.6148 0.3847 0.8435 0.032 Uiso 1 1 calc R U . . .
H6B H 0.6538 0.4540 0.8704 0.032 Uiso 1 1 calc R U . . .
H6C H 0.6437 0.4044 0.8064 0.032 Uiso 1 1 calc R U . . .
C7 C 0.54254(7) 0.43982(9) 0.71305(9) 0.0215(4) Uani 1 1 d . . . . .
H7A H 0.5153 0.4761 0.6843 0.032 Uiso 1 1 calc R U . . .
H7B H 0.5284 0.3976 0.7244 0.032 Uiso 1 1 calc R U . . .
H7C H 0.5569 0.4213 0.6875 0.032 Uiso 1 1 calc R U . . .
C8 C 0.64102(7) 0.48613(10) 0.70202(10) 0.0232(4) Uani 1 1 d . . . . .
H8A H 0.6082 0.4660 0.6641 0.035 Uiso 1 1 calc R U . . .
H8B H 0.6601 0.4467 0.7366 0.035 Uiso 1 1 calc R U . . .
H8C H 0.6609 0.5035 0.6837 0.035 Uiso 1 1 calc R U . . .
C9 C 0.67207(8) 0.65851(11) 0.70826(11) 0.0298(5) Uani 1 1 d . . . . .
H9A H 0.6859 0.6188 0.6938 0.045 Uiso 1 1 calc R U . . .
H9B H 0.7002 0.6896 0.7440 0.045 Uiso 1 1 calc R U . . .
H9C H 0.6484 0.6899 0.6682 0.045 Uiso 1 1 calc R U . . .
C10 C 0.62979(7) 0.74339(9) 0.78679(10) 0.0201(4) Uani 1 1 d . . . . .
H10 H 0.6088 0.7533 0.8064 0.024 Uiso 1 1 calc R U . . .
C11 C 0.68502(8) 0.76110(11) 0.84399(11) 0.0303(5) Uani 1 1 d . . . . .
H11A H 0.7066 0.7560 0.8259 0.046 Uiso 1 1 calc R U . . .
H11B H 0.6967 0.7261 0.8826 0.046 Uiso 1 1 calc R U . . .
H11C H 0.6873 0.8127 0.8603 0.046 Uiso 1 1 calc R U . . .
C12 C 0.60903(8) 0.79466(10) 0.72397(11) 0.0280(5) Uani 1 1 d . . . . .
H12A H 0.6326 0.7946 0.7088 0.042 Uiso 1 1 calc R U . . .
H12B H 0.6057 0.8459 0.7365 0.042 Uiso 1 1 calc R U . . .
H12C H 0.5754 0.7764 0.6862 0.042 Uiso 1 1 calc R U . . .
C13 C 0.58910(7) 0.49464(10) 0.95457(10) 0.0234(4) Uani 1 1 d . . . . .
H13A H 0.5551 0.4743 0.9376 0.035 Uiso 1 1 calc R U . . .
H13B H 0.6117 0.4867 1.0047 0.035 Uiso 1 1 calc R U . . .
H13C H 0.6033 0.4690 0.9314 0.035 Uiso 1 1 calc R U . . .
C14 C 0.65357(7) 0.63665(11) 0.99472(9) 0.0236(4) Uani 1 1 d . . . . .
C15 C 0.67681(8) 0.62806(13) 1.07263(10) 0.0356(5) Uani 1 1 d . . . . .
H15A H 0.6586 0.6608 1.0860 0.053 Uiso 1 1 calc R U . . .
H15B H 0.7130 0.6421 1.0988 0.053 Uiso 1 1 calc R U . . .
H15C H 0.6736 0.5757 1.0828 0.053 Uiso 1 1 calc R U . . .
C16 C 0.68655(8) 0.59109(12) 0.97712(11) 0.0317(5) Uani 1 1 d . . . . .
H16A H 0.6719 0.5947 0.9273 0.047 Uiso 1 1 calc R U . . .
H16B H 0.6873 0.5383 0.9898 0.047 Uiso 1 1 calc R U . . .
H16C H 0.7215 0.6112 1.0031 0.047 Uiso 1 1 calc R U . . .
C17 C 0.65727(8) 0.71984(11) 0.98002(11) 0.0302(5) Uani 1 1 d . . . . .
H17A H 0.6411 0.7270 0.9301 0.045 Uiso 1 1 calc R U . . .
H17B H 0.6933 0.7347 1.0050 0.045 Uiso 1 1 calc R U . . .
H17C H 0.6397 0.7509 0.9956 0.045 Uiso 1 1 calc R U . . .
C18 C 0.53997(7) 0.63722(10) 0.96369(9) 0.0198(4) Uani 1 1 d . . . . .
C19 C 0.48457(7) 0.61642(11) 0.90663(10) 0.0241(4) Uani 1 1 d . . . . .
H19A H 0.4754 0.6396 0.8628 0.036 Uiso 1 1 calc R U . . .
H19B H 0.4615 0.6347 0.9195 0.036 Uiso 1 1 calc R U . . .
H19C H 0.4815 0.5617 0.9012 0.036 Uiso 1 1 calc R U . . .
C20 C 0.55163(8) 0.60198(11) 1.03160(10) 0.0272(4) Uani 1 1 d . . . . .
H20A H 0.5274 0.6213 1.0420 0.041 Uiso 1 1 calc R U . . .
H20B H 0.5866 0.6150 1.0695 0.041 Uiso 1 1 calc R U . . .
H20C H 0.5484 0.5472 1.0265 0.041 Uiso 1 1 calc R U . . .
C21 C 0.54349(8) 0.72303(10) 0.97248(10) 0.0265(4) Uani 1 1 d . . . . .
H21A H 0.5392 0.7465 0.9313 0.040 Uiso 1 1 calc R U . . .
H21B H 0.5770 0.7366 1.0135 0.040 Uiso 1 1 calc R U . . .
H21C H 0.5165 0.7407 0.9782 0.040 Uiso 1 1 calc R U . . .
Si2 Si 0.37836(2) 0.88047(2) 0.21423(3) 0.01441(11) Uani 1 1 d . . . . .
Al2 Al 0.45100(2) 0.85523(3) 0.19979(3) 0.01101(11) Uani 1 1 d . . . . .
N3 N 0.41568(5) 0.85096(7) 0.04461(7) 0.0140(3) Uani 1 1 d . . . . .
N4 N 0.43071(6) 0.96387(8) 0.08422(8) 0.0186(3) Uani 1 1 d . . . . .
C22 C 0.47702(6) 0.74806(8) 0.21145(8) 0.0127(3) Uani 1 1 d . . . . .
H22A H 0.4506 0.7111 0.2033 0.015 Uiso 1 1 calc R U . . .
H22B H 0.4882 0.7372 0.1799 0.015 Uiso 1 1 calc R U . . .
C23 C 0.42788(6) 0.89194(9) 0.10138(9) 0.0136(3) Uani 1 1 d . . . . .
C24 C 0.41168(7) 0.89674(10) -0.00705(9) 0.0214(4) Uani 1 1 d . . . . .
C25 C 0.42120(7) 0.96744(10) 0.01809(10) 0.0236(4) Uani 1 1 d . . . . .
C26 C 0.40543(7) 0.76916(9) 0.04060(9) 0.0167(4) Uani 1 1 d . . . . .
H26 H 0.4113 0.7544 0.0861 0.020 Uiso 1 1 calc R U . . .
C27 C 0.34988(7) 0.75024(11) -0.01486(10) 0.0259(4) Uani 1 1 d . . . . .
H27A H 0.3438 0.7565 -0.0609 0.039 Uiso 1 1 calc R U . . .
H27B H 0.3272 0.7840 -0.0103 0.039 Uiso 1 1 calc R U . . .
H27C H 0.3428 0.6981 -0.0091 0.039 Uiso 1 1 calc R U . . .
C28 C 0.44238(8) 0.72290(10) 0.03221(11) 0.0254(4) Uani 1 1 d . . . . .
H28A H 0.4349 0.7304 -0.0145 0.038 Uiso 1 1 calc R U . . .
H28B H 0.4385 0.6696 0.0390 0.038 Uiso 1 1 calc R U . . .
H28C H 0.4775 0.7389 0.0667 0.038 Uiso 1 1 calc R U . . .
C29 C 0.40071(8) 0.87021(12) -0.07503(10) 0.0314(5) Uani 1 1 d . . . . .
H29A H 0.3698 0.8390 -0.0980 0.047 Uiso 1 1 calc R U . . .
H29B H 0.4297 0.8405 -0.0674 0.047 Uiso 1 1 calc R U . . .
H29C H 0.3954 0.9136 -0.1043 0.047 Uiso 1 1 calc R U . . .
C30 C 0.42284(10) 1.03746(12) -0.01676(12) 0.0441(6) Uani 1 1 d . . . . .
H30A H 0.4078 1.0272 -0.0660 0.066 Uiso 1 1 calc R U . . .
H30B H 0.4584 1.0536 0.0052 0.066 Uiso 1 1 calc R U . . .
H30C H 0.4034 1.0773 -0.0122 0.066 Uiso 1 1 calc R U . . .
C31 C 0.44176(7) 1.02651(9) 0.13245(10) 0.0231(4) Uani 1 1 d . . . . .
H31 H 0.4474 1.0036 0.1756 0.028 Uiso 1 1 calc R U . . .
C32 C 0.39630(8) 1.07922(10) 0.10414(11) 0.0302(5) Uani 1 1 d . . . . .
H32A H 0.3927 1.1090 0.0661 0.045 Uiso 1 1 calc R U . . .
H32B H 0.4018 1.1129 0.1411 0.045 Uiso 1 1 calc R U . . .
H32C H 0.3651 1.0498 0.0869 0.045 Uiso 1 1 calc R U . . .
C33 C 0.49121(8) 1.06625(11) 0.15356(13) 0.0409(6) Uani 1 1 d . . . . .
H33A H 0.4863 1.0943 0.1139 0.061 Uiso 1 1 calc R U . . .
H33B H 0.5184 1.0290 0.1687 0.061 Uiso 1 1 calc R U . . .
H33C H 0.5008 1.1011 0.1917 0.061 Uiso 1 1 calc R U . . .
C34 C 0.37159(7) 0.98369(10) 0.23031(11) 0.0240(4) Uani 1 1 d . . . . .
H34A H 0.3607 1.0129 0.1885 0.036 Uiso 1 1 calc R U . . .
H34B H 0.4046 1.0026 0.2690 0.036 Uiso 1 1 calc R U . . .
H34C H 0.3460 0.9885 0.2417 0.036 Uiso 1 1 calc R U . . .
C35 C 0.39287(7) 0.82970(10) 0.29771(10) 0.0185(4) Uani 1 1 d . . . . .
C36 C 0.39841(8) 0.74444(10) 0.29385(10) 0.0256(4) Uani 1 1 d . . . . .
H36A H 0.3648 0.7224 0.2606 0.038 Uiso 1 1 calc R U . . .
H36B H 0.4125 0.7222 0.3397 0.038 Uiso 1 1 calc R U . . .
H36C H 0.4215 0.7343 0.2788 0.038 Uiso 1 1 calc R U . . .
C37 C 0.44455(7) 0.86036(11) 0.35759(10) 0.0242(4) Uani 1 1 d . . . . .
H37A H 0.4710 0.8494 0.3487 0.036 Uiso 1 1 calc R U . . .
H37B H 0.4536 0.8364 0.4011 0.036 Uiso 1 1 calc R U . . .
H37C H 0.4420 0.9148 0.3612 0.036 Uiso 1 1 calc R U . . .
C38 C 0.35427(8) 0.84352(12) 0.31737(11) 0.0316(5) Uani 1 1 d . . . . .
H38A H 0.3493 0.8977 0.3187 0.047 Uiso 1 1 calc R U . . .
H38B H 0.3673 0.8218 0.3631 0.047 Uiso 1 1 calc R U . . .
H38C H 0.3216 0.8199 0.2829 0.047 Uiso 1 1 calc R U . . .
C39 C 0.31126(6) 0.85588(10) 0.13272(10) 0.0195(4) Uani 1 1 d . . . . .
C40 C 0.26686(7) 0.87056(12) 0.14142(11) 0.0325(5) Uani 1 1 d . . . . .
H40A H 0.2342 0.8644 0.0966 0.049 Uiso 1 1 calc R U . . .
H40B H 0.2694 0.9219 0.1584 0.049 Uiso 1 1 calc R U . . .
H40C H 0.2687 0.8347 0.1748 0.049 Uiso 1 1 calc R U . . .
C41 C 0.30984(7) 0.77359(10) 0.11210(10) 0.0261(4) Uani 1 1 d . . . . .
H41A H 0.2772 0.7633 0.0684 0.039 Uiso 1 1 calc R U . . .
H41B H 0.3135 0.7407 0.1485 0.039 Uiso 1 1 calc R U . . .
H41C H 0.3380 0.7642 0.1062 0.039 Uiso 1 1 calc R U . . .
C42 C 0.30191(7) 0.90519(11) 0.07237(10) 0.0283(5) Uani 1 1 d . . . . .
H42A H 0.2695 0.8908 0.0299 0.042 Uiso 1 1 calc R U . . .
H42B H 0.3299 0.8981 0.0658 0.042 Uiso 1 1 calc R U . . .
H42C H 0.3004 0.9581 0.0829 0.042 Uiso 1 1 calc R U . . .
C43 C 0.7631(5) 0.4113(6) 0.8693(5) 0.0335(19) Uani 0.507(18) 1 d D U P A 1
H43 H 0.7620 0.4043 0.9091 0.040 Uiso 0.507(18) 1 calc R U P A 1
C44 C 0.7568(5) 0.3504(4) 0.8285(6) 0.034(2) Uani 0.507(18) 1 d D U P A 1
H44 H 0.7519 0.3020 0.8413 0.041 Uiso 0.507(18) 1 calc R U P A 1
C45 C 0.7572(5) 0.3577(4) 0.7700(5) 0.0299(19) Uani 0.507(18) 1 d D U P A 1
H45 H 0.7512 0.3154 0.7414 0.036 Uiso 0.507(18) 1 calc R U P A 1
C46 C 0.7665(4) 0.4268(6) 0.7536(4) 0.0273(16) Uani 0.507(18) 1 d D U P A 1
H46 H 0.7684 0.4322 0.7144 0.033 Uiso 0.507(18) 1 calc R U P A 1
C47 C 0.7731(4) 0.4896(4) 0.7939(4) 0.0270(16) Uani 0.507(18) 1 d D U P A 1
H47 H 0.7791 0.5374 0.7813 0.032 Uiso 0.507(18) 1 calc R U P A 1
C48 C 0.7712(4) 0.4830(5) 0.8530(4) 0.0321(17) Uani 0.507(18) 1 d D U P A 1
C49 C 0.7759(3) 0.5514(6) 0.8939(5) 0.066(3) Uani 0.507(18) 1 d D U P A 1
H49A H 0.7903 0.5928 0.8821 0.099 Uiso 0.507(18) 1 calc R U P A 1
H49B H 0.7985 0.5403 0.9435 0.099 Uiso 0.507(18) 1 calc R U P A 1
H49C H 0.7420 0.5657 0.8828 0.099 Uiso 0.507(18) 1 calc R U P A 1
C43A C 0.7589(5) 0.3956(4) 0.8657(5) 0.0274(18) Uani 0.493(18) 1 d D U P A 2
H43A H 0.7558 0.3758 0.9012 0.033 Uiso 0.493(18) 1 calc R U P A 2
C44A C 0.7548(5) 0.3481(4) 0.8156(5) 0.031(2) Uani 0.493(18) 1 d D U P A 2
H44A H 0.7481 0.2963 0.8169 0.037 Uiso 0.493(18) 1 calc R U P A 2
C45A C 0.7602(5) 0.3737(6) 0.7644(5) 0.0333(19) Uani 0.493(18) 1 d D U P A 2
H45A H 0.7577 0.3400 0.7309 0.040 Uiso 0.493(18) 1 calc R U P A 2
C46A C 0.7692(4) 0.4483(7) 0.7620(5) 0.038(2) Uani 0.493(18) 1 d D U P A 2
H46A H 0.7730 0.4666 0.7266 0.045 Uiso 0.493(18) 1 calc R U P A 2
C47A C 0.7728(4) 0.4978(4) 0.8111(7) 0.039(2) Uani 0.493(18) 1 d D U P A 2
H47A H 0.7790 0.5496 0.8087 0.047 Uiso 0.493(18) 1 calc R U P A 2
C48A C 0.7675(5) 0.4721(4) 0.8644(5) 0.037(2) Uani 0.493(18) 1 d D U P A 2
C49A C 0.7705(4) 0.5287(4) 0.9144(5) 0.055(3) Uani 0.493(18) 1 d D U P A 2
H49D H 0.7369 0.5523 0.8944 0.083 Uiso 0.493(18) 1 calc R U P A 2
H49E H 0.7959 0.5671 0.9238 0.083 Uiso 0.493(18) 1 calc R U P A 2
H49F H 0.7805 0.5034 0.9578 0.083 Uiso 0.493(18) 1 calc R U P A 2

loop_
_atom_site_aniso_label
_atom_site_aniso_U_11
_atom_site_aniso_U_22
_atom_site_aniso_U_33
_atom_site_aniso_U_23
_atom_site_aniso_U_13
_atom_site_aniso_U_12
Si1 0.0152(2) 0.0161(2) 0.0123(2) 0.00032(18) 0.0058(2) -0.00086(18)
Al1 0.0133(3) 0.0099(2) 0.0125(3) -0.00073(19) 0.0069(2) 0.00005(18)
N1 0.0116(7) 0.0124(7) 0.0156(7) -0.0012(5) 0.0071(6) -0.0007(5)
N2 0.0178(8) 0.0133(7) 0.0170(8) -0.0020(6) 0.0110(7) -0.0027(6)
C1 0.0211(9) 0.0110(8) 0.0251(10) -0.0039(7) 0.0139(8) -0.0012(7)
C2 0.0114(8) 0.0140(8) 0.0112(8) -0.0008(6) 0.0040(7) -0.0018(6)
C3 0.0117(8) 0.0208(9) 0.0167(9) -0.0021(7) 0.0075(7) 0.0007(7)
C4 0.0150(9) 0.0223(9) 0.0177(9) -0.0005(7) 0.0103(8) -0.0008(7)
C5 0.0139(8) 0.0114(8) 0.0202(9) -0.0008(7) 0.0094(8) -0.0012(6)
C6 0.0197(10) 0.0146(8) 0.0242(10) 0.0013(7) 0.0085(8) 0.0013(7)
C7 0.0192(10) 0.0148(8) 0.0231(10) -0.0022(7) 0.0072(8) -0.0032(7)
C8 0.0202(10) 0.0262(9) 0.0264(10) -0.0081(8) 0.0149(9) -0.0008(8)
C9 0.0350(12) 0.0307(10) 0.0377(12) -0.0020(9) 0.0289(11) -0.0036(9)
C10 0.0272(10) 0.0125(8) 0.0265(10) -0.0038(7) 0.0185(9) -0.0067(7)
C11 0.0330(12) 0.0284(10) 0.0313(12) -0.0106(9) 0.0188(10) -0.0157(9)
C12 0.0341(12) 0.0177(9) 0.0374(12) 0.0045(8) 0.0231(10) -0.0012(8)
C13 0.0247(10) 0.0201(9) 0.0206(10) 0.0045(7) 0.0096(8) 0.0017(7)
C14 0.0195(10) 0.0296(10) 0.0147(9) 0.0000(8) 0.0051(8) -0.0054(8)
C15 0.0252(11) 0.0516(13) 0.0164(10) 0.0013(9) 0.0031(9) -0.0117(10)
C16 0.0185(10) 0.0405(12) 0.0288(11) 0.0026(9) 0.0087(9) -0.0006(9)
C17 0.0269(11) 0.0344(11) 0.0230(11) -0.0049(9) 0.0099(9) -0.0141(9)
C18 0.0224(10) 0.0238(9) 0.0141(9) -0.0007(7) 0.0108(8) -0.0006(7)
C19 0.0219(10) 0.0320(10) 0.0216(10) -0.0016(8) 0.0141(9) 0.0007(8)
C20 0.0295(11) 0.0357(11) 0.0178(10) 0.0018(8) 0.0141(9) 0.0003(8)
C21 0.0328(11) 0.0272(10) 0.0215(10) -0.0051(8) 0.0163(9) 0.0023(8)
Si2 0.0103(2) 0.0135(2) 0.0187(3) -0.00419(18) 0.0075(2) -0.00012(17)
Al2 0.0103(2) 0.0095(2) 0.0122(2) -0.00049(18) 0.0055(2) 0.00082(18)
N3 0.0132(7) 0.0157(7) 0.0123(7) 0.0002(6) 0.0066(6) -0.0006(5)
N4 0.0192(8) 0.0136(7) 0.0170(8) 0.0020(6) 0.0064(7) 0.0000(6)
C22 0.0135(8) 0.0098(7) 0.0155(9) -0.0011(6) 0.0084(8) -0.0008(6)
C23 0.0103(8) 0.0118(8) 0.0160(9) 0.0006(6) 0.0057(7) 0.0011(6)
C24 0.0200(10) 0.0275(10) 0.0159(9) 0.0058(7) 0.0094(8) 0.0009(7)
C25 0.0233(10) 0.0238(9) 0.0187(10) 0.0081(8) 0.0086(8) -0.0011(8)
C26 0.0185(9) 0.0150(8) 0.0155(9) -0.0030(7) 0.0088(8) -0.0019(7)
C27 0.0230(10) 0.0281(10) 0.0205(10) -0.0061(8) 0.0082(9) -0.0078(8)
C28 0.0280(11) 0.0229(9) 0.0288(11) -0.0071(8) 0.0179(9) -0.0002(8)
C29 0.0364(12) 0.0419(12) 0.0182(10) 0.0027(9) 0.0166(9) -0.0019(9)
C30 0.0573(16) 0.0323(11) 0.0346(13) 0.0159(10) 0.0203(12) -0.0059(11)
C31 0.0245(10) 0.0115(8) 0.0230(10) -0.0010(7) 0.0066(8) 0.0011(7)
C32 0.0229(10) 0.0189(9) 0.0385(12) 0.0004(8) 0.0105(9) 0.0015(8)
C33 0.0210(11) 0.0235(10) 0.0601(16) -0.0121(10) 0.0112(11) -0.0007(8)
C34 0.0163(9) 0.0186(9) 0.0336(11) -0.0079(8) 0.0116(9) 0.0011(7)
C35 0.0176(9) 0.0215(9) 0.0220(10) -0.0040(7) 0.0145(8) 0.0003(7)
C36 0.0318(11) 0.0218(9) 0.0272(11) 0.0013(8) 0.0188(9) 0.0003(8)
C37 0.0231(10) 0.0324(10) 0.0192(10) -0.0043(8) 0.0130(9) -0.0008(8)
C38 0.0256(11) 0.0459(12) 0.0332(12) -0.0026(10) 0.0225(10) 0.0027(9)
C39 0.0098(8) 0.0221(9) 0.0225(10) -0.0058(7) 0.0065(8) -0.0026(7)
C40 0.0114(9) 0.0460(12) 0.0348(12) -0.0161(10) 0.0096(9) -0.0065(8)
C41 0.0239(10) 0.0250(10) 0.0249(10) -0.0094(8) 0.0108(9) -0.0057(8)
C42 0.0168(10) 0.0318(10) 0.0239(11) 0.0011(8) 0.0035(8) 0.0001(8)
C43 0.019(3) 0.058(4) 0.022(3) 0.015(2) 0.010(2) 0.003(3)
C44 0.020(3) 0.044(3) 0.034(3) 0.022(3) 0.012(3) 0.003(2)
C45 0.017(2) 0.030(2) 0.039(3) 0.009(2) 0.013(2) 0.001(2)
C46 0.020(2) 0.031(3) 0.029(2) -0.005(2) 0.0119(19) -0.011(2)
C47 0.018(2) 0.037(3) 0.020(3) 0.001(2) 0.007(2) -0.012(2)
C48 0.016(2) 0.055(3) 0.018(3) 0.002(2) 0.0050(19) -0.003(2)
C49 0.038(3) 0.108(6) 0.034(4) -0.019(4) 0.008(3) -0.002(4)
C43A 0.019(3) 0.034(3) 0.028(3) 0.006(2) 0.012(2) -0.001(2)
C44A 0.025(3) 0.038(3) 0.026(3) 0.004(2) 0.012(3) 0.010(2)
C45A 0.024(3) 0.051(4) 0.031(3) 0.015(3) 0.019(2) 0.008(3)
C46A 0.024(3) 0.048(4) 0.043(3) 0.019(3) 0.019(3) -0.002(3)
C47A 0.021(3) 0.038(3) 0.048(4) 0.012(3) 0.012(3) -0.006(2)
C48A 0.021(3) 0.039(3) 0.039(3) 0.002(2) 0.008(2) -0.002(2)
C49A 0.047(4) 0.038(3) 0.046(4) -0.012(3) 0.003(3) 0.001(3)

loop_
_atom_type_symbol
_atom_type_description
_atom_type_scat_dispersion_real
_atom_type_scat_dispersion_imag
_atom_type_scat_source
C C 0.0033 0.0016 ' International Tables Vol C Tables 4.2.6.8 and 6.1.1.4'
H H 0.0000 0.0000 ' International Tables Vol C Tables 4.2.6.8 and 6.1.1.4'
Al Al 0.0645 0.0514 ' International Tables Vol C Tables 4.2.6.8 and 6.1.1.4'
N N 0.0061 0.0033 ' International Tables Vol C Tables 4.2.6.8 and 6.1.1.4'
Si Si 0.0817 0.0704 ' International Tables Vol C Tables 4.2.6.8 and 6.1.1.4'

loop_
_geom_angle_atom_site_label_1
_geom_angle_atom_site_label_2
_geom_angle_atom_site_label_3
_geom_angle
_geom_angle_site_symmetry_1
_geom_angle_site_symmetry_3
C13 Si1 C14 104.30(8) . .
C13 Si1 C18 103.98(8) . .
C14 Si1 C18 111.86(8) . .
C13 Si1 Al1 116.40(6) . .
C14 Si1 Al1 111.42(6) . .
C18 Si1 Al1 108.67(6) . .
C1 Al1 C2 112.51(7) . .
C1 Al1 Si1 112.54(6) . .
C2 Al1 Si1 108.89(5) . .
C1 Al1 Al1 72.33(5) . 2_656
C2 Al1 Al1 104.99(5) . 2_656
Si1 Al1 Al1 139.66(3) . 2_656
C2 N1 C3 111.14(14) . .
C2 N1 C5 121.25(14) . .
C3 N1 C5 127.59(14) . .
C2 N2 C4 111.13(13) . .
C2 N2 C10 121.40(14) . .
C4 N2 C10 127.30(14) . .
C1 C1 Al1 102.84(7) 2_656 .
C1 C1 H1A 111.2 2_656 .
Al1 C1 H1A 111.2 . .
C1 C1 H1B 111.2 2_656 .
Al1 C1 H1B 111.2 . .
H1A C1 H1B 109.1 . .
N2 C2 N1 104.57(14) . .
N2 C2 Al1 131.53(12) . .
N1 C2 Al1 122.10(12) . .
C4 C3 N1 106.71(15) . .
C4 C3 C8 128.12(17) . .
N1 C3 C8 124.98(16) . .
C3 C4 N2 106.42(15) . .
C3 C4 C9 127.93(17) . .
N2 C4 C9 125.59(15) . .
N1 C5 C7 112.22(14) . .
N1 C5 C6 110.66(14) . .
C7 C5 C6 113.99(14) . .
N1 C5 H5 106.5 . .
C7 C5 H5 106.5 . .
C6 C5 H5 106.5 . .
C5 C6 H6A 109.5 . .
C5 C6 H6B 109.5 . .
H6A C6 H6B 109.5 . .
C5 C6 H6C 109.5 . .
H6A C6 H6C 109.5 . .
H6B C6 H6C 109.5 . .
C5 C7 H7A 109.5 . .
C5 C7 H7B 109.5 . .
H7A C7 H7B 109.5 . .
C5 C7 H7C 109.5 . .
H7A C7 H7C 109.5 . .
H7B C7 H7C 109.5 . .
C3 C8 H8A 109.5 . .
C3 C8 H8B 109.5 . .
H8A C8 H8B 109.5 . .
C3 C8 H8C 109.5 . .
H8A C8 H8C 109.5 . .
H8B C8 H8C 109.5 . .
C4 C9 H9A 109.5 . .
C4 C9 H9B 109.5 . .
H9A C9 H9B 109.5 . .
C4 C9 H9C 109.5 . .
H9A C9 H9C 109.5 . .
H9B C9 H9C 109.5 . .
N2 C10 C11 111.09(15) . .
N2 C10 C12 112.56(15) . .
C11 C10 C12 112.66(15) . .
N2 C10 H10 106.7 . .
C11 C10 H10 106.7 . .
C12 C10 H10 106.7 . .
C10 C11 H11A 109.5 . .
C10 C11 H11B 109.5 . .
H11A C11 H11B 109.5 . .
C10 C11 H11C 109.5 . .
H11A C11 H11C 109.5 . .
H11B C11 H11C 109.5 . .
C10 C12 H12A 109.5 . .
C10 C12 H12B 109.5 . .
H12A C12 H12B 109.5 . .
C10 C12 H12C 109.5 . .
H12A C12 H12C 109.5 . .
H12B C12 H12C 109.5 . .
Si1 C13 H13A 109.5 . .
Si1 C13 H13B 109.5 . .
H13A C13 H13B 109.5 . .
Si1 C13 H13C 109.5 . .
H13A C13 H13C 109.5 . .
H13B C13 H13C 109.5 . .
C15 C14 C17 108.15(16) . .
C15 C14 C16 107.98(17) . .
C17 C14 C16 107.69(16) . .
C15 C14 Si1 114.52(13) . .
C17 C14 Si1 111.24(13) . .
C16 C14 Si1 107.00(13) . .
C14 C15 H15A 109.5 . .
C14 C15 H15B 109.5 . .
H15A C15 H15B 109.5 . .
C14 C15 H15C 109.5 . .
H15A C15 H15C 109.5 . .
H15B C15 H15C 109.5 . .
C14 C16 H16A 109.5 . .
C14 C16 H16B 109.5 . .
H16A C16 H16B 109.5 . .
C14 C16 H16C 109.5 . .
H16A C16 H16C 109.5 . .
H16B C16 H16C 109.5 . .
C14 C17 H17A 109.5 . .
C14 C17 H17B 109.5 . .
H17A C17 H17B 109.5 . .
C14 C17 H17C 109.5 . .
H17A C17 H17C 109.5 . .
H17B C17 H17C 109.5 . .
C21 C18 C19 108.51(15) . .
C21 C18 C20 108.10(15) . .
C19 C18 C20 107.21(15) . .
C21 C18 Si1 111.96(13) . .
C19 C18 Si1 107.52(12) . .
C20 C18 Si1 113.34(13) . .
C18 C19 H19A 109.5 . .
C18 C19 H19B 109.5 . .
H19A C19 H19B 109.5 . .
C18 C19 H19C 109.5 . .
H19A C19 H19C 109.5 . .
H19B C19 H19C 109.5 . .
C18 C20 H20A 109.5 . .
C18 C20 H20B 109.5 . .
H20A C20 H20B 109.5 . .
C18 C20 H20C 109.5 . .
H20A C20 H20C 109.5 . .
H20B C20 H20C 109.5 . .
C18 C21 H21A 109.5 . .
C18 C21 H21B 109.5 . .
H21A C21 H21B 109.5 . .
C18 C21 H21C 109.5 . .
H21A C21 H21C 109.5 . .
H21B C21 H21C 109.5 . .
C34 Si2 C39 103.18(8) . .
C34 Si2 C35 104.03(8) . .
C39 Si2 C35 113.03(8) . .
C34 Si2 Al2 113.82(6) . .
C39 Si2 Al2 113.79(6) . .
C35 Si2 Al2 108.59(6) . .
C22 Al2 C23 108.11(7) . .
C22 Al2 Si2 118.41(5) . .
C23 Al2 Si2 107.35(5) . .
C22 Al2 Al2 72.31(5) . 2_655
C23 Al2 Al2 119.69(5) . 2_655
Si2 Al2 Al2 125.60(3) . 2_655
C23 N3 C24 111.12(14) . .
C23 N3 C26 121.43(14) . .
C24 N3 C26 127.34(14) . .
C23 N4 C25 110.92(15) . .
C23 N4 C31 121.05(15) . .
C25 N4 C31 128.03(15) . .
C22 C22 Al2 101.62(6) 2_655 .
C22 C22 H22A 111.4 2_655 .
Al2 C22 H22A 111.4 . .
C22 C22 H22B 111.4 2_655 .
Al2 C22 H22B 111.4 . .
H22A C22 H22B 109.3 . .
N4 C23 N3 104.53(14) . .
N4 C23 Al2 125.31(12) . .
N3 C23 Al2 129.25(11) . .
C25 C24 N3 106.33(16) . .
C25 C24 C29 128.18(17) . .
N3 C24 C29 125.46(16) . .
C24 C25 N4 107.10(15) . .
C24 C25 C30 127.41(19) . .
N4 C25 C30 125.47(18) . .
N3 C26 C28 112.62(14) . .
N3 C26 C27 112.15(14) . .
C28 C26 C27 111.75(15) . .
N3 C26 H26 106.6 . .
C28 C26 H26 106.6 . .
C27 C26 H26 106.6 . .
C26 C27 H27A 109.5 . .
C26 C27 H27B 109.5 . .
H27A C27 H27B 109.5 . .
C26 C27 H27C 109.5 . .
H27A C27 H27C 109.5 . .
H27B C27 H27C 109.5 . .
C26 C28 H28A 109.5 . .
C26 C28 H28B 109.5 . .
H28A C28 H28B 109.5 . .
C26 C28 H28C 109.5 . .
H28A C28 H28C 109.5 . .
H28B C28 H28C 109.5 . .
C24 C29 H29A 109.5 . .
C24 C29 H29B 109.5 . .
H29A C29 H29B 109.5 . .
C24 C29 H29C 109.5 . .
H29A C29 H29C 109.5 . .
H29B C29 H29C 109.5 . .
C25 C30 H30A 109.5 . .
C25 C30 H30B 109.5 . .
H30A C30 H30B 109.5 . .
C25 C30 H30C 109.5 . .
H30A C30 H30C 109.5 . .
H30B C30 H30C 109.5 . .
N4 C31 C33 111.35(17) . .
N4 C31 C32 111.64(15) . .
C33 C31 C32 113.56(15) . .
N4 C31 H31 106.6 . .
C33 C31 H31 106.6 . .
C32 C31 H31 106.6 . .
C31 C32 H32A 109.5 . .
C31 C32 H32B 109.5 . .
H32A C32 H32B 109.5 . .
C31 C32 H32C 109.5 . .
H32A C32 H32C 109.5 . .
H32B C32 H32C 109.5 . .
C31 C33 H33A 109.5 . .
C31 C33 H33B 109.5 . .
H33A C33 H33B 109.5 . .
C31 C33 H33C 109.5 . .
H33A C33 H33C 109.5 . .
H33B C33 H33C 109.5 . .
Si2 C34 H34A 109.5 . .
Si2 C34 H34B 109.5 . .
H34A C34 H34B 109.5 . .
Si2 C34 H34C 109.5 . .
H34A C34 H34C 109.5 . .
H34B C34 H34C 109.5 . .
C38 C35 C36 108.04(15) . .
C38 C35 C37 106.75(15) . .
C36 C35 C37 107.84(15) . .
C38 C35 Si2 115.66(13) . .
C36 C35 Si2 111.85(12) . .
C37 C35 Si2 106.31(12) . .
C35 C36 H36A 109.5 . .
C35 C36 H36B 109.5 . .
H36A C36 H36B 109.5 . .
C35 C36 H36C 109.5 . .
H36A C36 H36C 109.5 . .
H36B C36 H36C 109.5 . .
C35 C37 H37A 109.5 . .
C35 C37 H37B 109.5 . .
H37A C37 H37B 109.5 . .
C35 C37 H37C 109.5 . .
H37A C37 H37C 109.5 . .
H37B C37 H37C 109.5 . .
C35 C38 H38A 109.5 . .
C35 C38 H38B 109.5 . .
H38A C38 H38B 109.5 . .
C35 C38 H38C 109.5 . .
H38A C38 H38C 109.5 . .
H38B C38 H38C 109.5 . .
C41 C39 C42 107.70(16) . .
C41 C39 C40 109.35(15) . .
C42 C39 C40 107.04(16) . .
C41 C39 Si2 110.25(12) . .
C42 C39 Si2 108.24(12) . .
C40 C39 Si2 114.02(13) . .
C39 C40 H40A 109.5 . .
C39 C40 H40B 109.5 . .
H40A C40 H40B 109.5 . .
C39 C40 H40C 109.5 . .
H40A C40 H40C 109.5 . .
H40B C40 H40C 109.5 . .
C39 C41 H41A 109.5 . .
C39 C41 H41B 109.5 . .
H41A C41 H41B 109.5 . .
C39 C41 H41C 109.5 . .
H41A C41 H41C 109.5 . .
H41B C41 H41C 109.5 . .
C39 C42 H42A 109.5 . .
C39 C42 H42B 109.5 . .
H42A C42 H42B 109.5 . .
C39 C42 H42C 109.5 . .
H42A C42 H42C 109.5 . .
H42B C42 H42C 109.5 . .
C44 C43 C48 120.8(4) . .
C44 C43 H43 119.6 . .
C48 C43 H43 119.6 . .
C45 C44 C43 121.8(4) . .
C45 C44 H44 119.1 . .
C43 C44 H44 119.1 . .
C46 C45 C44 118.8(4) . .
C46 C45 H45 120.6 . .
C44 C45 H45 120.6 . .
C45 C46 C47 120.8(4) . .
C45 C46 H46 119.6 . .
C47 C46 H46 119.6 . .
C46 C47 C48 120.7(4) . .
C46 C47 H47 119.6 . .
C48 C47 H47 119.6 . .
C43 C48 C47 116.9(4) . .
C43 C48 C49 122.7(6) . .
C47 C48 C49 120.3(6) . .
C48 C49 H49A 109.5 . .
C48 C49 H49B 109.5 . .
H49A C49 H49B 109.5 . .
C48 C49 H49C 109.5 . .
H49A C49 H49C 109.5 . .
H49B C49 H49C 109.5 . .
C44A C43A C48A 120.6(4) . .
C44A C43A H43A 119.7 . .
C48A C43A H43A 119.7 . .
C45A C44A C43A 121.8(5) . .
C45A C44A H44A 119.1 . .
C43A C44A H44A 119.1 . .
C46A C45A C44A 119.1(4) . .
C46A C45A H45A 120.4 . .
C44A C45A H45A 120.4 . .
C45A C46A C47A 120.4(4) . .
C45A C46A H46A 119.8 . .
C47A C46A H46A 119.8 . .
C46A C47A C48A 121.0(4) . .
C46A C47A H47A 119.5 . .
C48A C47A H47A 119.5 . .
C43A C48A C47A 117.0(4) . .
C43A C48A C49A 124.7(6) . .
C47A C48A C49A 118.3(6) . .
C48A C49A H49D 109.5 . .
C48A C49A H49E 109.5 . .
H49D C49A H49E 109.5 . .
C48A C49A H49F 109.5 . .
H49D C49A H49F 109.5 . .
H49E C49A H49F 109.5 . .

loop_
_geom_bond_atom_site_label_1
_geom_bond_atom_site_label_2
_geom_bond_distance
_geom_bond_site_symmetry_2
Si1 C13 1.9074(18) .
Si1 C14 1.9467(19) .
Si1 C18 1.9470(19) .
Si1 Al1 2.5233(7) .
Al1 C1 2.0221(17) .
Al1 C2 2.0825(18) .
Al1 Al1 2.6503(10) 2_656
N1 C2 1.360(2) .
N1 C3 1.389(2) .
N1 C5 1.485(2) .
N2 C2 1.355(2) .
N2 C4 1.395(2) .
N2 C10 1.482(2) .
C1 C1 1.544(4) 2_656
C1 H1A 0.9900 .
C1 H1B 0.9900 .
C3 C4 1.354(2) .
C3 C8 1.496(2) .
C4 C9 1.496(2) .
C5 C7 1.519(2) .
C5 C6 1.526(2) .
C5 H5 1.0000 .
C6 H6A 0.9800 .
C6 H6B 0.9800 .
C6 H6C 0.9800 .
C7 H7A 0.9800 .
C7 H7B 0.9800 .
C7 H7C 0.9800 .
C8 H8A 0.9800 .
C8 H8B 0.9800 .
C8 H8C 0.9800 .
C9 H9A 0.9800 .
C9 H9B 0.9800 .
C9 H9C 0.9800 .
C10 C11 1.522(3) .
C10 C12 1.525(3) .
C10 H10 1.0000 .
C11 H11A 0.9800 .
C11 H11B 0.9800 .
C11 H11C 0.9800 .
C12 H12A 0.9800 .
C12 H12B 0.9800 .
C12 H12C 0.9800 .
C13 H13A 0.9800 .
C13 H13B 0.9800 .
C13 H13C 0.9800 .
C14 C15 1.535(3) .
C14 C17 1.538(3) .
C14 C16 1.538(3) .
C15 H15A 0.9800 .
C15 H15B 0.9800 .
C15 H15C 0.9800 .
C16 H16A 0.9800 .
C16 H16B 0.9800 .
C16 H16C 0.9800 .
C17 H17A 0.9800 .
C17 H17B 0.9800 .
C17 H17C 0.9800 .
C18 C21 1.536(2) .
C18 C19 1.537(3) .
C18 C20 1.538(2) .
C19 H19A 0.9800 .
C19 H19B 0.9800 .
C19 H19C 0.9800 .
C20 H20A 0.9800 .
C20 H20B 0.9800 .
C20 H20C 0.9800 .
C21 H21A 0.9800 .
C21 H21B 0.9800 .
C21 H21C 0.9800 .
Si2 C34 1.9093(17) .
Si2 C39 1.9457(18) .
Si2 C35 1.9466(19) .
Si2 Al2 2.5233(7) .
Al2 C22 2.0328(16) .
Al2 C23 2.0782(18) .
Al2 Al2 2.6353(10) 2_655
N3 C23 1.360(2) .
N3 C24 1.395(2) .
N3 C26 1.483(2) .
N4 C23 1.358(2) .
N4 C25 1.391(2) .
N4 C31 1.477(2) .
C22 C22 1.554(3) 2_655
C22 H22A 0.9900 .
C22 H22B 0.9900 .
C24 C25 1.348(3) .
C24 C29 1.490(3) .
C25 C30 1.501(3) .
C26 C28 1.521(2) .
C26 C27 1.524(2) .
C26 H26 1.0000 .
C27 H27A 0.9800 .
C27 H27B 0.9800 .
C27 H27C 0.9800 .
C28 H28A 0.9800 .
C28 H28B 0.9800 .
C28 H28C 0.9800 .
C29 H29A 0.9800 .
C29 H29B 0.9800 .
C29 H29C 0.9800 .
C30 H30A 0.9800 .
C30 H30B 0.9800 .
C30 H30C 0.9800 .
C31 C33 1.520(3) .
C31 C32 1.520(2) .
C31 H31 1.0000 .
C32 H32A 0.9800 .
C32 H32B 0.9800 .
C32 H32C 0.9800 .
C33 H33A 0.9800 .
C33 H33B 0.9800 .
C33 H33C 0.9800 .
C34 H34A 0.9800 .
C34 H34B 0.9800 .
C34 H34C 0.9800 .
C35 C38 1.533(2) .
C35 C36 1.535(2) .
C35 C37 1.536(2) .
C36 H36A 0.9800 .
C36 H36B 0.9800 .
C36 H36C 0.9800 .
C37 H37A 0.9800 .
C37 H37B 0.9800 .
C37 H37C 0.9800 .
C38 H38A 0.9800 .
C38 H38B 0.9800 .
C38 H38C 0.9800 .
C39 C41 1.533(2) .
C39 C42 1.535(3) .
C39 C40 1.538(3) .
C40 H40A 0.9800 .
C40 H40B 0.9800 .
C40 H40C 0.9800 .
C41 H41A 0.9800 .
C41 H41B 0.9800 .
C41 H41C 0.9800 .
C42 H42A 0.9800 .
C42 H42B 0.9800 .
C42 H42C 0.9800 .
C43 C44 1.379(5) .
C43 C48 1.394(5) .
C43 H43 0.9500 .
C44 C45 1.368(5) .
C44 H44 0.9500 .
C45 C46 1.365(5) .
C45 H45 0.9500 .
C46 C47 1.395(5) .
C46 H46 0.9500 .
C47 C48 1.410(6) .
C47 H47 0.9500 .
C48 C49 1.498(5) .
C49 H49A 0.9800 .
C49 H49B 0.9800 .
C49 H49C 0.9800 .
C43A C44A 1.381(5) .
C43A C48A 1.393(5) .
C43A H43A 0.9500 .
C44A C45A 1.367(5) .
C44A H44A 0.9500 .
C45A C46A 1.365(5) .
C45A H45A 0.9500 .
C46A C47A 1.393(6) .
C46A H46A 0.9500 .
C47A C48A 1.409(6) .
C47A H47A 0.9500 .
C48A C49A 1.499(5) .
C49A H49D 0.9800 .
C49A H49E 0.9800 .
C49A H49F 0.9800 .

loop_
_geom_torsion_atom_site_label_1
_geom_torsion_atom_site_label_2
_geom_torsion_atom_site_label_3
_geom_torsion_atom_site_label_4
_geom_torsion
C4 N2 C2 N1 1.28(18)
C10 N2 C2 N1 -174.44(14)
C4 N2 C2 Al1 -163.27(13)
C10 N2 C2 Al1 21.0(2)
C3 N1 C2 N2 -1.63(18)
C5 N1 C2 N2 176.63(14)
C3 N1 C2 Al1 164.75(12)
C5 N1 C2 Al1 -17.0(2)
C2 N1 C3 C4 1.39(19)
C5 N1 C3 C4 -176.73(15)
C2 N1 C3 C8 -174.01(16)
C5 N1 C3 C8 7.9(3)
N1 C3 C4 N2 -0.54(19)
C8 C3 C4 N2 174.66(17)
N1 C3 C4 C9 -177.66(18)
C8 C3 C4 C9 -2.5(3)
C2 N2 C4 C3 -0.5(2)
C10 N2 C4 C3 174.93(16)
C2 N2 C4 C9 176.74(17)
C10 N2 C4 C9 -7.9(3)
C2 N1 C5 C7 115.52(17)
C3 N1 C5 C7 -66.5(2)
C2 N1 C5 C6 -115.92(17)
C3 N1 C5 C6 62.0(2)
C2 N2 C10 C11 108.65(18)
C4 N2 C10 C11 -66.3(2)
C2 N2 C10 C12 -123.96(18)
C4 N2 C10 C12 61.1(2)
C25 N4 C23 N3 -0.92(19)
C31 N4 C23 N3 178.09(14)
C25 N4 C23 Al2 168.96(12)
C31 N4 C23 Al2 -12.0(2)
C24 N3 C23 N4 0.84(18)
C26 N3 C23 N4 -175.69(14)
C24 N3 C23 Al2 -168.49(13)
C26 N3 C23 Al2 15.0(2)
C23 N3 C24 C25 -0.5(2)
C26 N3 C24 C25 175.82(16)
C23 N3 C24 C29 177.69(17)
C26 N3 C24 C29 -6.0(3)
N3 C24 C25 N4 -0.1(2)
C29 C24 C25 N4 -178.21(19)
N3 C24 C25 C30 178.4(2)
C29 C24 C25 C30 0.3(4)
C23 N4 C25 C24 0.7(2)
C31 N4 C25 C24 -178.25(17)
C23 N4 C25 C30 -177.91(19)
C31 N4 C25 C30 3.2(3)
C23 N3 C26 C28 -119.49(17)
C24 N3 C26 C28 64.6(2)
C23 N3 C26 C27 113.41(17)
C24 N3 C26 C27 -62.5(2)
C23 N4 C31 C33 118.27(19)
C25 N4 C31 C33 -62.9(2)
C23 N4 C31 C32 -113.64(19)
C25 N4 C31 C32 65.2(2)
C48 C43 C44 C45 -1.1(17)
C43 C44 C45 C46 2.9(16)
C44 C45 C46 C47 -2.8(14)
C45 C46 C47 C48 0.9(13)
C44 C43 C48 C47 -0.8(15)
C44 C43 C48 C49 177.1(10)
C46 C47 C48 C43 1.0(13)
C46 C47 C48 C49 -177.0(8)
C48A C43A C44A C45A 1.6(18)
C43A C44A C45A C46A -0.9(17)
C44A C45A C46A C47A 0.0(15)
C45A C46A C47A C48A 0.2(14)
C44A C43A C48A C47A -1.3(16)
C44A C43A C48A C49A 177.4(11)
C46A C47A C48A C43A 0.4(15)
C46A C47A C48A C49A -178.4(9)
